data_4346622
loop_
_publ_author_name
'Abramov, Pavel A.'
'Zemerova, Tatiana P.'
'Moroz, Nikolay K.'
'Kompankov, Nikolay B.'
'Zhdanov, Artem A.'
'Tsygankova, Alfiya R.'
'Vicent, Cristian'
'Sokolov, Maxim N.'

_publ_section_title
;
 Synthesis and Characterization of [(OH)TeNb5O18](6-) in Water Solution,
 Comparison with [Nb6O19](8-).
;
_journal_issue 4
_journal_name_full 'Inorganic chemistry'
_journal_page_first 1381
_journal_page_last 1389
_journal_paper_doi 10.1021/acs.inorgchem.5b01806
_journal_volume 55
_journal_year 2016
_chemical_formula_sum 'H30 Na6 Nb5 O34 Te'
_chemical_formula_weight 1304.33
_space_group_crystal_system orthorhombic
_space_group_IT_number 58
_space_group_name_Hall '-P 2 2n'
_space_group_name_H-M_alt 'P n n m'
_audit_creation_method SHELXL-2013
_cell_angle_alpha 90
_cell_angle_beta 90
_cell_angle_gamma 90
_cell_formula_units_Z 2
_cell_length_a 12.1802(4)
_cell_length_b 12.7467(4)
_cell_length_c 10.0066(2)
_cell_measurement_reflns_used 3528
_cell_measurement_temperature 296(2)
_cell_measurement_theta_max 16.31
_cell_measurement_theta_min 2.31
_cell_volume 1553.60(8)
_computing_cell_refinement 'SAINT (Bruker-AXS, 2004)'
_computing_data_collection 'APEX2 (Bruker-AXS, 2004)'
_computing_data_reduction 'SAINT (Bruker-AXS, 2004)'
_computing_molecular_graphics 'SHELXLE (Sheldrick, 2011)'
_computing_publication_material 'CIFTAB-97 (Sheldrick, 1998)'
_computing_structure_refinement 'SHELXL-2013 (Sheldrick, 2013)'
_computing_structure_solution 'SHELXS-2013 (Sheldrick, 2013)'
_diffrn_ambient_temperature 296(2)
_diffrn_detector_area_resol_mean 25
_diffrn_measured_fraction_theta_full 0.999
_diffrn_measured_fraction_theta_max 0.999
_diffrn_measurement_device_type 'Bruker Nonius X8Apex CCD'
_diffrn_measurement_method '\f scans'
_diffrn_radiation_type MoK\a
_diffrn_radiation_wavelength 0.71073
_diffrn_reflns_av_R_equivalents 0.0269
_diffrn_reflns_av_unetI/netI 0.0249
_diffrn_reflns_Laue_measured_fraction_full 0.999
_diffrn_reflns_Laue_measured_fraction_max 0.999
_diffrn_reflns_limit_h_max 14
_diffrn_reflns_limit_h_min -15
_diffrn_reflns_limit_k_max 10
_diffrn_reflns_limit_k_min -15
_diffrn_reflns_limit_l_max 8
_diffrn_reflns_limit_l_min -12
_diffrn_reflns_number 6594
_diffrn_reflns_point_group_measured_fraction_full 0.999
_diffrn_reflns_point_group_measured_fraction_max 0.999
_diffrn_reflns_theta_full 25.242
_diffrn_reflns_theta_max 26.385
_diffrn_reflns_theta_min 2.313
_exptl_absorpt_coefficient_mu 2.913
_exptl_absorpt_correction_T_max 0.800
_exptl_absorpt_correction_T_min 0.669
_exptl_absorpt_correction_type multi-scan
_exptl_absorpt_process_details 'SADABS (Bruker-AXS, 2004)'
_exptl_crystal_colour colorless
_exptl_crystal_density_diffrn 2.788
_exptl_crystal_description needle
_exptl_crystal_F_000 1250
_exptl_crystal_size_max 0.150
_exptl_crystal_size_mid 0.080
_exptl_crystal_size_min 0.080
_refine_diff_density_max 2.065
_refine_diff_density_min -1.114
_refine_diff_density_rms 0.198
_refine_ls_extinction_method none
_refine_ls_goodness_of_fit_ref 1.137
_refine_ls_hydrogen_treatment undef
_refine_ls_matrix_type full
_refine_ls_number_parameters 110
_refine_ls_number_reflns 1692
_refine_ls_number_restraints 0
_refine_ls_restrained_S_all 1.137
_refine_ls_R_factor_all 0.0367
_refine_ls_R_factor_gt 0.0331
_refine_ls_shift/su_max 0.000
_refine_ls_shift/su_mean 0.000
_refine_ls_structure_factor_coef Fsqd
_refine_ls_weighting_details 'w=1/[\s^2^(Fo^2^)+(0.0430P)^2^+11.1550P] where P=(Fo^2^+2Fc^2^)/3'
_refine_ls_weighting_scheme calc
_refine_ls_wR_factor_gt 0.0921
_refine_ls_wR_factor_ref 0.0942
_reflns_Friedel_coverage 0.000
_reflns_number_gt 1549
_reflns_number_total 1692
_reflns_threshold_expression >2\s(I)
_cod_data_source_file ic5b01806_si_003.cif
_cod_data_source_block te
_cod_original_sg_symbol_H-M Pnnm
_cod_database_code 4346622
_shelx_space_group_comment
;
The symmetry employed for this shelxl refinement is uniquely defined
by the following loop, which should always be used as a source of
symmetry information in preference to the above space-group names.
They are only intended as comments.
;
_shelx_estimated_absorpt_t_min 0.669
_shelx_estimated_absorpt_t_max 0.800
_shelxl_version_number 2013-4

loop_
_space_group_symop_operation_xyz
'x, y, z'
'-x, -y, z'
'-x+1/2, y+1/2, -z+1/2'
'x+1/2, -y+1/2, -z+1/2'
'-x, -y, -z'
'x, y, -z'
'x-1/2, -y-1/2, z-1/2'
'-x-1/2, y-1/2, z-1/2'

loop_
_atom_site_label
_atom_site_type_symbol
_atom_site_fract_x
_atom_site_fract_y
_atom_site_fract_z
_atom_site_U_iso_or_equiv
_atom_site_adp_type
_atom_site_occupancy
_atom_site_site_symmetry_order
_atom_site_calc_flag
_atom_site_refinement_flags_posn
_atom_site_refinement_flags_adp
_atom_site_refinement_flags_occupancy
Nb1 Nb 0.63357(3) 0.02845(3) 0.16637(4) 0.01143(15) Uiso 0.8 1 d . . P
Te1 Te 0.63357(3) 0.02845(3) 0.16637(4) 0.01143(15) Uiso 0.2 1 d . . P
Nb2 Nb 0.45688(5) 0.18350(5) 0.0000 0.01197(17) Uiso 0.9 2 d S . P
Te2 Te 0.45688(5) 0.18350(5) 0.0000 0.01197(17) Uiso 0.1 2 d S . P
Na1 Na 0.7307(3) 0.2430(3) 0.0000 0.0204(7) Uani 0.95 2 d S T P
Na2 Na 1.0000(3) 0.1856(3) 0.0000 0.0206(7) Uani 0.95 2 d S T P
Na3 Na 0.2131(3) 0.3418(3) 0.0000 0.0125(7) Uani 0.8 2 d S T P
Na4 Na 0.5000 0.5000 0.0000 0.0121(13) Uiso 0.6 4 d S . P
O7 O 0.7182(4) 0.0473(4) 0.0000 0.0141(10) Uani 1 2 d S T P
O6 O 0.6438(3) -0.1245(3) 0.1383(3) 0.0128(7) Uani 1 1 d . . .
O5 O 0.4161(4) 0.3160(4) 0.0000 0.0194(11) Uani 1 2 d S T P
O4 O 0.5770(3) 0.1722(3) 0.1355(3) 0.0123(7) Uani 1 1 d . . .
O3 O 0.5000 0.0000 0.2731(5) 0.0134(10) Uani 1 2 d S T P
O2 O 0.7328(3) 0.0517(3) 0.2956(4) 0.0204(8) Uani 1 1 d . . .
O1 O 0.5000 0.0000 0.0000 0.0164(15) Uani 1 4 d S T P
O1W O 1.0167(5) 0.3720(5) 0.0000 0.0277(13) Uani 1 2 d S T P
O3W O 0.8628(3) 0.2156(4) 0.1684(4) 0.0255(9) Uani 1 1 d . . .
O4W O 1.1420(4) 0.1988(4) 0.1566(4) 0.0344(11) Uani 1 1 d . . .
O5W O 0.6897(6) 0.4221(5) 0.0000 0.0350(15) Uani 1 2 d S T P
O6W O 0.5000 0.5000 0.2269(12) 0.053(3) Uiso 0.7 2 d S . P
O2W O 0.9434(12) 0.0058(13) 0.0000 0.028(3) Uiso 0.4 2 d S . P

loop_
_atom_site_aniso_label
_atom_site_aniso_U_11
_atom_site_aniso_U_22
_atom_site_aniso_U_33
_atom_site_aniso_U_23
_atom_site_aniso_U_13
_atom_site_aniso_U_12
Na1 0.0182(16) 0.0194(16) 0.0237(17) 0.000 0.000 -0.0037(13)
Na2 0.0178(16) 0.0231(17) 0.0210(16) 0.000 0.000 0.0006(13)
Na3 0.0118(16) 0.0154(17) 0.0104(16) 0.000 0.000 -0.0003(14)
O7 0.013(2) 0.017(2) 0.013(2) 0.000 0.000 0.001(2)
O6 0.0132(16) 0.0122(17) 0.0129(16) 0.0010(14) -0.0017(13) 0.0020(13)
O5 0.020(3) 0.015(3) 0.023(3) 0.000 0.000 0.000(2)
O4 0.0143(17) 0.0114(17) 0.0113(16) -0.0020(13) -0.0017(14) -0.0007(13)
O3 0.018(2) 0.015(2) 0.007(2) 0.000 0.000 -0.001(2)
O2 0.0200(19) 0.0212(19) 0.0200(19) 0.0005(16) -0.0065(16) -0.0012(16)
O1 0.019(4) 0.013(3) 0.017(4) 0.000 0.000 0.001(3)
O1W 0.038(3) 0.020(3) 0.025(3) 0.000 0.000 0.002(3)
O3W 0.028(2) 0.032(2) 0.016(2) -0.0037(17) 0.0017(16) -0.0055(18)
O4W 0.029(2) 0.047(3) 0.027(2) -0.015(2) -0.0066(19) 0.012(2)
O5W 0.042(4) 0.026(3) 0.036(4) 0.000 0.000 -0.004(3)

loop_
_atom_type_symbol
_atom_type_description
_atom_type_scat_dispersion_real
_atom_type_scat_dispersion_imag
_atom_type_scat_source
O O 0.0106 0.0060 'International Tables Vol C Tables 4.2.6.8 and 6.1.1.4'
H H 0.0000 0.0000 'International Tables Vol C Tables 4.2.6.8 and 6.1.1.4'
Na Na 0.0362 0.0249 'International Tables Vol C Tables 4.2.6.8 and 6.1.1.4'
Nb Nb -2.0727 0.6215 'International Tables Vol C Tables 4.2.6.8 and 6.1.1.4'
Te Te -0.5308 1.6751 'International Tables Vol C Tables 4.2.6.8 and 6.1.1.4'

loop_
_geom_angle_atom_site_label_1
_geom_angle_atom_site_label_2
_geom_angle_atom_site_label_3
_geom_angle
_geom_angle_site_symmetry_1
_geom_angle_site_symmetry_3
O2 Nb1 O7 103.64(18) . .
O2 Nb1 O6 102.90(16) . .
O7 Nb1 O6 88.14(18) . .
O2 Nb1 O3 101.24(17) . .
O7 Nb1 O3 155.11(17) . .
O6 Nb1 O3 86.99(10) . .
O2 Nb1 O4 101.16(16) . .
O7 Nb1 O4 86.40(18) . .
O6 Nb1 O4 155.93(14) . .
O3 Nb1 O4 88.16(10) . .
O2 Nb1 O1 178.58(13) . .
O7 Nb1 O1 77.49(12) . .
O6 Nb1 O1 77.93(10) . .
O3 Nb1 O1 77.62(11) . .
O4 Nb1 O1 78.00(10) . .
O2 Nb1 Nb1 136.10(13) . 6
O7 Nb1 Nb1 32.46(12) . 6
O6 Nb1 Nb1 81.82(10) . 6
O3 Nb1 Nb1 122.65(11) . 6
O4 Nb1 Nb1 81.03(10) . 6
O1 Nb1 Nb1 45.035(10) . 6
O2 Nb1 Nb1 133.89(13) . 2_655
O7 Nb1 Nb1 122.46(12) . 2_655
O6 Nb1 Nb1 81.18(10) . 2_655
O3 Nb1 Nb1 32.65(11) . 2_655
O4 Nb1 Nb1 82.07(10) . 2_655
O1 Nb1 Nb1 44.966(10) . 2_655
Nb1 Nb1 Nb1 90.0 6 2_655
O2 Nb1 Nb2 135.30(12) . 5_655
O7 Nb1 Nb2 81.45(14) . 5_655
O6 Nb1 Nb2 32.40(10) . 5_655
O3 Nb1 Nb2 81.41(8) . 5_655
O4 Nb1 Nb2 123.53(10) . 5_655
O1 Nb1 Nb2 45.533(11) . 5_655
Nb1 Nb1 Nb2 60.292(9) 6 5_655
Nb1 Nb1 Nb2 60.326(15) 2_655 5_655
O2 Nb1 Na1 89.17(13) . .
O7 Nb1 Na1 46.34(15) . .
O6 Nb1 Na1 134.45(11) . .
O3 Nb1 Na1 134.01(6) . .
O4 Nb1 Na1 45.85(11) . .
O1 Nb1 Na1 91.04(4) . .
Nb1 Nb1 Na1 60.81(3) 6 .
Nb1 Nb1 Na1 120.84(5) 2_655 .
Nb2 Nb1 Na1 121.09(3) 5_655 .
O5 Nb2 O6 100.83(16) . 5_655
O5 Nb2 O6 100.83(16) . 2_655
O6 Nb2 O6 87.8(2) 5_655 2_655
O5 Nb2 O4 106.00(16) . .
O6 Nb2 O4 153.17(14) 5_655 .
O6 Nb2 O4 87.26(14) 2_655 .
O5 Nb2 O4 106.00(16) . 6
O6 Nb2 O4 87.27(14) 5_655 6
O6 Nb2 O4 153.17(14) 2_655 6
O4 Nb2 O4 85.4(2) . 6
O5 Nb2 O1 176.25(18) . .
O6 Nb2 O1 76.53(10) 5_655 .
O6 Nb2 O1 76.53(10) 2_655 .
O4 Nb2 O1 76.67(10) . .
O4 Nb2 O1 76.67(10) 6 .
O5 Nb2 Nb1 132.76(13) . 5_655
O6 Nb2 Nb1 32.00(10) 5_655 5_655
O6 Nb2 Nb1 80.75(10) 2_655 5_655
O4 Nb2 Nb1 121.20(10) . 5_655
O4 Nb2 Nb1 81.15(10) 6 5_655
O1 Nb2 Nb1 44.531(11) . 5_655
O5 Nb2 Nb1 132.76(13) . 2_655
O6 Nb2 Nb1 80.75(10) 5_655 2_655
O6 Nb2 Nb1 32.00(10) 2_655 2_655
O4 Nb2 Nb1 81.15(10) . 2_655
O4 Nb2 Nb1 121.20(10) 6 2_655
O1 Nb2 Nb1 44.531(11) . 2_655
Nb1 Nb2 Nb1 59.417(17) 5_655 2_655
O5 Nb2 Na1 93.58(19) . .
O6 Nb2 Na1 133.04(10) 5_655 .
O6 Nb2 Na1 133.04(10) 2_655 .
O4 Nb2 Na1 45.78(10) . .
O4 Nb2 Na1 45.77(10) 6 .
O1 Nb2 Na1 90.16(6) . .
Nb1 Nb2 Na1 119.88(5) 5_655 .
Nb1 Nb2 Na1 119.88(5) 2_655 .
O5 Nb2 Na3 39.40(19) . .
O6 Nb2 Na3 72.76(11) 5_655 .
O6 Nb2 Na3 72.76(11) 2_655 .
O4 Nb2 Na3 130.21(10) . .
O4 Nb2 Na3 130.21(10) 6 .
O1 Nb2 Na3 136.85(6) . .
Nb1 Nb2 Na3 100.41(5) 5_655 .
Nb1 Nb2 Na3 100.41(5) 2_655 .
Na1 Nb2 Na3 132.98(8) . .
O5W Na1 O3W 106.93(19) . .
O5W Na1 O3W 106.93(19) . 6
O3W Na1 O3W 91.3(2) . 6
O5W Na1 O4 101.20(19) . 6
O3W Na1 O4 148.4(2) . 6
O3W Na1 O4 94.03(13) 6 6
O5W Na1 O4 101.20(19) . .
O3W Na1 O4 94.03(13) . .
O3W Na1 O4 148.4(2) 6 .
O4 Na1 O4 66.23(18) 6 .
O5W Na1 O7 164.2(3) . .
O3W Na1 O7 83.86(16) . .
O3W Na1 O7 83.86(16) 6 .
O4 Na1 O7 65.85(14) 6 .
O4 Na1 O7 65.85(14) . .
O5W Na1 Na2 114.9(2) . .
O3W Na1 Na2 45.66(11) . .
O3W Na1 Na2 45.66(11) 6 .
O4 Na1 Na2 131.08(13) 6 .
O4 Na1 Na2 131.08(13) . .
O7 Na1 Na2 80.91(15) . .
O5W Na1 Te1 135.13(15) . 6
O3W Na1 Te1 117.79(16) . 6
O3W Na1 Te1 76.63(12) 6 6
O4 Na1 Te1 34.97(9) 6 6
O4 Na1 Te1 73.35(11) . 6
O7 Na1 Te1 34.83(7) . 6
Na2 Na1 Te1 99.43(9) . 6
O5W Na1 Nb1 135.13(15) . 6
O3W Na1 Nb1 117.79(16) . 6
O3W Na1 Nb1 76.63(12) 6 6
O4 Na1 Nb1 34.97(9) 6 6
O4 Na1 Nb1 73.35(11) . 6
O7 Na1 Nb1 34.83(7) . 6
Na2 Na1 Nb1 99.43(9) . 6
Te1 Na1 Nb1 0.000(19) 6 6
O5W Na1 Nb1 135.13(15) . .
O3W Na1 Nb1 76.63(12) . .
O3W Na1 Nb1 117.79(16) 6 .
O4 Na1 Nb1 73.35(11) 6 .
O4 Na1 Nb1 34.97(9) . .
O7 Na1 Nb1 34.83(7) . .
Na2 Na1 Nb1 99.43(9) . .
Te1 Na1 Nb1 58.38(5) 6 .
Nb1 Na1 Nb1 58.38(5) 6 .
O5W Na1 Nb2 90.48(19) . .
O3W Na1 Nb2 129.26(12) . .
O3W Na1 Nb2 129.26(12) 6 .
O4 Na1 Nb2 35.28(9) 6 .
O4 Na1 Nb2 35.28(9) . .
O7 Na1 Nb2 73.69(14) . .
Na2 Na1 Nb2 154.60(12) . .
Te1 Na1 Nb2 58.95(5) 6 .
Nb1 Na1 Nb2 58.95(5) 6 .
Nb1 Na1 Nb2 58.95(5) . .
O4W Na2 O4W 84.0(3) . 6
O4W Na2 O1W 82.28(19) . .
O4W Na2 O1W 82.28(19) 6 .
O4W Na2 O2W 106.3(3) . .
O4W Na2 O2W 106.3(3) 6 .
O1W Na2 O2W 168.2(4) . .
O4W Na2 O3W 91.92(15) . .
O4W Na2 O3W 166.4(2) 6 .
O1W Na2 O3W 84.34(17) . .
O2W Na2 O3W 87.2(3) . .
O4W Na2 O3W 166.4(2) . 6
O4W Na2 O3W 91.92(15) 6 6
O1W Na2 O3W 84.34(17) . 6
O2W Na2 O3W 87.2(3) . 6
O3W Na2 O3W 89.0(2) . 6
O4W Na2 O2W 82.4(3) . 5_755
O4W Na2 O2W 82.4(3) 6 5_755
O1W Na2 O2W 159.3(4) . 5_755
O2W Na2 O2W 32.5(7) . 5_755
O3W Na2 O2W 110.0(3) . 5_755
O3W Na2 O2W 110.0(3) 6 5_755
O4W Na2 Na3 50.93(15) . 1_655
O4W Na2 Na3 50.93(15) 6 1_655
O1W Na2 Na3 47.62(18) . 1_655
O2W Na2 Na3 144.2(4) . 1_655
O3W Na2 Na3 117.08(14) . 1_655
O3W Na2 Na3 117.08(14) 6 1_655
O2W Na2 Na3 111.7(4) 5_755 1_655
O4W Na2 Na1 134.92(13) . .
O4W Na2 Na1 134.92(13) 6 .
O1W Na2 Na1 82.32(18) . .
O2W Na2 Na1 85.8(4) . .
O3W Na2 Na1 44.51(11) . .
O3W Na2 Na1 44.51(11) 6 .
O2W Na2 Na1 118.4(4) 5_755 .
Na3 Na2 Na1 129.94(13) 1_655 .
O1W Na3 O2 90.51(15) 1_455 4_455
O1W Na3 O2 90.51(15) 1_455 7_565
O2 Na3 O2 112.0(2) 4_455 7_565
O1W Na3 O5 178.4(2) 1_455 .
O2 Na3 O5 88.63(14) 4_455 .
O2 Na3 O5 88.63(14) 7_565 .
O1W Na3 O4W 77.23(17) 1_455 6_455
O2 Na3 O4W 159.10(18) 4_455 6_455
O2 Na3 O4W 85.26(13) 7_565 6_455
O5 Na3 O4W 103.98(17) . 6_455
O1W Na3 O4W 77.23(17) 1_455 1_455
O2 Na3 O4W 85.26(13) 4_455 1_455
O2 Na3 O4W 159.10(18) 7_565 1_455
O5 Na3 O4W 103.98(17) . 1_455
O4W Na3 O4W 75.6(2) 6_455 1_455
O1W Na3 Na2 46.62(16) 1_455 1_455
O2 Na3 Na2 114.35(12) 4_455 1_455
O2 Na3 Na2 114.35(12) 7_565 1_455
O5 Na3 Na2 134.93(19) . 1_455
O4W Na3 Na2 45.33(12) 6_455 1_455
O4W Na3 Na2 45.33(12) 1_455 1_455
O1W Na3 Nb2 154.94(19) 1_455 .
O2 Na3 Nb2 103.22(12) 4_455 .
O2 Na3 Nb2 103.22(12) 7_565 .
O5 Na3 Nb2 26.61(12) . .
O4W Na3 Nb2 83.05(13) 6_455 .
O4W Na3 Nb2 83.05(13) 1_455 .
Na2 Na3 Nb2 108.32(11) 1_455 .
O1W Na3 Na4 140.88(19) 1_455 .
O2 Na3 Na4 68.93(11) 4_455 .
O2 Na3 Na4 68.93(11) 7_565 .
O5 Na3 Na4 37.57(13) . .
O4W Na3 Na4 130.54(13) 6_455 .
O4W Na3 Na4 130.54(13) 1_455 .
Na2 Na3 Na4 172.50(12) 1_455 .
Nb2 Na3 Na4 64.18(6) . .
O6W Na4 O6W 180.0 . 5_665
O6W Na4 O5W 90.000(1) . .
O6W Na4 O5W 90.000(1) 5_665 .
O6W Na4 O5W 90.000(1) . 5_665
O6W Na4 O5W 90.000(1) 5_665 5_665
O5W Na4 O5W 180.0 . 5_665
O6W Na4 O5 90.0 . .
O6W Na4 O5 90.0 5_665 .
O5W Na4 O5 90.30(19) . .
O5W Na4 O5 89.70(19) 5_665 .
O6W Na4 O5 90.0 . 5_665
O6W Na4 O5 90.0 5_665 5_665
O5W Na4 O5 89.70(19) . 5_665
O5W Na4 O5 90.30(19) 5_665 5_665
O5 Na4 O5 180.0 . 5_665
O6W Na4 Na3 90.000(1) . .
O6W Na4 Na3 90.000(1) 5_665 .
O5W Na4 Na3 126.76(15) . .
O5W Na4 Na3 53.24(15) 5_665 .
O5 Na4 Na3 36.47(13) . .
O5 Na4 Na3 143.54(13) 5_665 .
O6W Na4 Na3 90.000(1) . 5_665
O6W Na4 Na3 90.000(1) 5_665 5_665
O5W Na4 Na3 53.24(15) . 5_665
O5W Na4 Na3 126.76(15) 5_665 5_665
O5 Na4 Na3 143.53(13) . 5_665
O5 Na4 Na3 36.47(13) 5_665 5_665
Na3 Na4 Na3 180.0 . 5_665
Te1 O7 Nb1 0.00(2) 6 6
Te1 O7 Nb1 115.1(2) 6 .
Nb1 O7 Nb1 115.1(2) 6 .
Te1 O7 Na1 98.84(17) 6 .
Nb1 O7 Na1 98.84(17) 6 .
Nb1 O7 Na1 98.84(17) . .
Nb1 O6 Te2 115.59(16) . 5_655
Nb1 O6 Nb2 115.59(16) . 5_655
Te2 O6 Nb2 0.00(4) 5_655 5_655
Nb2 O5 Na3 114.0(3) . .
Nb2 O5 Na4 140.0(3) . .
Na3 O5 Na4 106.0(2) . .
Nb1 O4 Nb2 115.25(16) . .
Nb1 O4 Na1 99.18(16) . .
Nb2 O4 Na1 98.94(15) . .
Nb1 O3 Te1 114.7(2) . 2_655
Nb1 O3 Nb1 114.7(2) . 2_655
Te1 O3 Nb1 0.00(3) 2_655 2_655
Nb1 O2 Na3 128.5(2) . 7_666
Nb1 O1 Te1 180.0 . 5_655
Nb1 O1 Nb1 180.0 . 5_655
Te1 O1 Nb1 0.00(2) 5_655 5_655
Nb1 O1 Te1 89.93(2) . 6
Te1 O1 Te1 90.07(2) 5_655 6
Nb1 O1 Te1 90.07(2) 5_655 6
Nb1 O1 Te1 90.07(2) . 2_655
Te1 O1 Te1 89.93(2) 5_655 2_655
Nb1 O1 Te1 89.93(2) 5_655 2_655
Te1 O1 Te1 180.00(3) 6 2_655
Nb1 O1 Nb1 90.07(2) . 2_655
Te1 O1 Nb1 89.93(2) 5_655 2_655
Nb1 O1 Nb1 89.93(2) 5_655 2_655
Te1 O1 Nb1 180.00(3) 6 2_655
Te1 O1 Nb1 0.00(2) 2_655 2_655
Nb1 O1 Nb1 89.93(2) . 6
Te1 O1 Nb1 90.07(2) 5_655 6
Nb1 O1 Nb1 90.07(2) 5_655 6
Te1 O1 Nb1 0.00(3) 6 6
Te1 O1 Nb1 180.00(2) 2_655 6
Nb1 O1 Nb1 180.00(2) 2_655 6
Nb1 O1 Nb2 90.063(14) . .
Te1 O1 Nb2 89.937(14) 5_655 .
Nb1 O1 Nb2 89.937(14) 5_655 .
Te1 O1 Nb2 90.063(14) 6 .
Te1 O1 Nb2 89.937(14) 2_655 .
Nb1 O1 Nb2 89.937(14) 2_655 .
Nb1 O1 Nb2 90.063(14) 6 .
Nb1 O1 Te2 89.936(14) . 5_655
Te1 O1 Te2 90.063(14) 5_655 5_655
Nb1 O1 Te2 90.063(14) 5_655 5_655
Te1 O1 Te2 89.937(14) 6 5_655
Te1 O1 Te2 90.063(14) 2_655 5_655
Nb1 O1 Te2 90.063(14) 2_655 5_655
Nb1 O1 Te2 89.937(14) 6 5_655
Nb2 O1 Te2 180.0 . 5_655
Nb1 O1 Nb2 89.936(14) . 5_655
Te1 O1 Nb2 90.063(14) 5_655 5_655
Nb1 O1 Nb2 90.063(14) 5_655 5_655
Te1 O1 Nb2 89.937(14) 6 5_655
Te1 O1 Nb2 90.063(14) 2_655 5_655
Nb1 O1 Nb2 90.063(14) 2_655 5_655
Nb1 O1 Nb2 89.937(14) 6 5_655
Nb2 O1 Nb2 180.0 . 5_655
Te2 O1 Nb2 0.000(6) 5_655 5_655
Na2 O1W Na3 85.8(2) . 1_655
Na1 O3W Na2 89.83(15) . .
Na2 O4W Na3 83.74(18) . 1_655
Na1 O5W Na4 125.6(3) . .
O2W O2W Na2 79.3(13) 5_755 .
O2W O2W Na2 68.1(12) 5_755 5_755
Na2 O2W Na2 147.5(7) . 5_755

loop_
_geom_bond_atom_site_label_1
_geom_bond_atom_site_label_2
_geom_bond_distance
_geom_bond_site_symmetry_2
Nb1 O2 1.795(4) .
Nb1 O7 1.973(3) .
Nb1 O6 1.974(3) .
Nb1 O3 1.980(3) .
Nb1 O4 1.982(3) .
Nb1 O1 2.3558(4) .
Nb1 Nb1 3.3296(8) 6
Nb1 Nb1 3.3336(8) 2_655
Nb1 Nb2 3.3592(7) 5_655
Nb1 Na1 3.414(3) .
Nb2 O5 1.760(5) .
Nb2 O6 1.996(3) 5_655
Nb2 O6 1.996(3) 2_655
Nb2 O4 2.000(3) .
Nb2 O4 2.000(3) 6
Nb2 O1 2.3973(6) .
Nb2 Nb1 3.3592(7) 5_655
Nb2 Nb1 3.3592(7) 2_655
Nb2 Na1 3.421(3) .
Nb2 Na3 3.590(3) .
Na1 O5W 2.336(7) .
Na1 O3W 2.356(5) .
Na1 O3W 2.356(5) 6
Na1 O4 2.481(4) 6
Na1 O4 2.481(4) .
Na1 O7 2.499(6) .
Na1 Na2 3.360(5) .
Na1 Te1 3.414(3) 6
Na1 Nb1 3.414(3) 6
Na2 O4W 2.340(5) .
Na2 O4W 2.340(5) 6
Na2 O1W 2.384(6) .
Na2 O2W 2.394(16) .
Na2 O3W 2.403(5) .
Na2 O3W 2.403(5) 6
Na2 O2W 2.535(16) 5_755
Na2 Na3 3.271(5) 1_655
Na3 O1W 2.423(7) 1_455
Na3 O2 2.466(4) 4_455
Na3 O2 2.466(4) 7_565
Na3 O5 2.494(6) .
Na3 O4W 2.555(6) 6_455
Na3 O4W 2.555(6) 1_455
Na3 Na2 3.271(5) 1_455
Na3 Na4 4.035(3) .
Na4 O6W 2.271(12) .
Na4 O6W 2.271(12) 5_665
Na4 O5W 2.515(7) .
Na4 O5W 2.515(7) 5_665
Na4 O5 2.559(5) .
Na4 O5 2.559(5) 5_665
Na4 Na3 4.035(3) 5_665
O7 Te1 1.973(3) 6
O7 Nb1 1.973(3) 6
O6 Te2 1.996(3) 5_655
O6 Nb2 1.996(3) 5_655
O3 Te1 1.980(3) 2_655
O3 Nb1 1.980(3) 2_655
O2 Na3 2.466(4) 7_666
O1 Te1 2.3558(4) 5_655
O1 Nb1 2.3558(4) 5_655
O1 Te1 2.3558(4) 6
O1 Te1 2.3558(4) 2_655
O1 Nb1 2.3558(4) 2_655
O1 Nb1 2.3558(4) 6
O1 Te2 2.3973(6) 5_655
O1 Nb2 2.3973(6) 5_655
O1W Na3 2.423(7) 1_655
O4W Na3 2.555(6) 1_655
O2W O2W 1.39(3) 5_755
O2W Na2 2.535(16) 5_755
